data_2210345
loop_
_publ_author_name
'Ebihara, Masahiro'
'Yamada, Kaori'

_publ_section_title
;Tetraethylammonium
 tetra-\m-benzamidato-\k^4^<i>N</i>:<i>O</i>;\k^4^<i>O</i>:<i>N</i>-dichlorodirhodate(II,III)<i>(Rh{---</i>Rh)}
 dichloromethane disolvate
;
_journal_coeditor_code NG2071
_journal_issue 9
_journal_name_full 'Acta Crystallographica Section E'
_journal_page_first m2377
_journal_page_last m2379
_journal_paper_doi 10.1107/S1600536806034209
_journal_volume 62
_journal_year 2006
_chemical_formula_iupac '(C8 H20 N) [Rh2 (C7 H6 N O)4 Cl2] , 2C H2 Cl2'
_chemical_formula_moiety 'C8 H20 N + , C28 H24 Cl2 N4 O4 Rh2 - , 2C H2 Cl2'
_chemical_formula_sum 'C38 H48 Cl6 N5 O4 Rh2'
_chemical_formula_weight 1057.33
_chemical_name_systematic
;
Tetraethylammonium
dichlorotetra-\m-benzamidato-\k^4^<i>N</i>:<i>O</i>;\k^4^<i>O</i>:<i>N</i>-
dirhodate(II,III)(Rh---Rh) dichloromethane disolvate
;
_space_group_IT_number 2
_symmetry_cell_setting triclinic
_symmetry_space_group_name_Hall '-P 1'
_symmetry_space_group_name_H-M 'P -1'
_atom_sites_solution_hydrogens geom
_atom_sites_solution_primary direct
_atom_sites_solution_secondary difmap
_audit_creation_method SHELXL97
_cell_angle_alpha 76.571(16)
_cell_angle_beta 66.996(13)
_cell_angle_gamma 83.479(18)
_cell_formula_units_Z 1
_cell_length_a 9.649(5)
_cell_length_b 10.506(6)
_cell_length_c 12.202(6)
_cell_measurement_reflns_used 3033
_cell_measurement_temperature 173(2)
_cell_measurement_theta_max 55.0
_cell_measurement_theta_min 6.0
_cell_volume 1107.1(10)
_computing_cell_refinement CrystalClear
_computing_data_collection 'CrystalClear (Molecular Structure Corporation & Rigaku, 2001)'
_computing_data_reduction 'TEXSAN (Rigaku/MSC, 2004)'
_computing_molecular_graphics 'ORTEPII (Johnson, 1976)'
_computing_publication_material 'SHELXL97 and TEXSAN'
_computing_structure_refinement 'SHELXL97 (Sheldrick, 1997)'
_computing_structure_solution 'SIR97 (Altomare <i>et al.</i>,  1999)'
_diffrn_ambient_temperature 173(2)
_diffrn_detector_area_resol_mean 14.62
_diffrn_measured_fraction_theta_full 0.987
_diffrn_measured_fraction_theta_max 0.987
_diffrn_measurement_device_type 'Rigaku/MSC Mercury CCD area-detector'
_diffrn_measurement_method \w
_diffrn_radiation_monochromator graphite
_diffrn_radiation_source 'fine-focus sealed tube'
_diffrn_radiation_type MoK\a
_diffrn_radiation_wavelength 0.71069
_diffrn_reflns_av_R_equivalents 0.0316
_diffrn_reflns_av_sigmaI/netI 0.0548
_diffrn_reflns_limit_h_max 12
_diffrn_reflns_limit_h_min -11
_diffrn_reflns_limit_k_max 13
_diffrn_reflns_limit_k_min -13
_diffrn_reflns_limit_l_max 15
_diffrn_reflns_limit_l_min -9
_diffrn_reflns_number 9060
_diffrn_reflns_theta_full 27.48
_diffrn_reflns_theta_max 27.48
_diffrn_reflns_theta_min 3.00
_exptl_absorpt_coefficient_mu 1.151
_exptl_absorpt_correction_type none
_exptl_crystal_colour brown
_exptl_crystal_density_diffrn 1.586
_exptl_crystal_density_method 'not measured'
_exptl_crystal_description prism
_exptl_crystal_F_000 535
_exptl_crystal_size_max 0.10
_exptl_crystal_size_mid 0.10
_exptl_crystal_size_min 0.10
_refine_diff_density_max 0.715
_refine_diff_density_min -0.797
_refine_ls_extinction_method none
_refine_ls_goodness_of_fit_ref 1.069
_refine_ls_hydrogen_treatment constr
_refine_ls_matrix_type full
_refine_ls_number_parameters 270
_refine_ls_number_reflns 5028
_refine_ls_number_restraints 12
_refine_ls_restrained_S_all 1.074
_refine_ls_R_factor_all 0.0706
_refine_ls_R_factor_gt 0.0493
_refine_ls_shift/su_max 0.001
_refine_ls_shift/su_mean 0.000
_refine_ls_structure_factor_coef Fsqd
_refine_ls_weighting_details 'calc w = 1/[\s^2^(Fo^2^)+(0.0319P)^2^+2.8887P] where P=(Fo^2^+2Fc^2^)/3'
_refine_ls_weighting_scheme calc
_refine_ls_wR_factor_gt 0.0936
_refine_ls_wR_factor_ref 0.1014
_reflns_number_gt 4109
_reflns_number_total 5028
_reflns_threshold_expression I>2\s(I)
_cod_data_source_file ng2071.cif
_cod_data_source_block I
_cod_database_code 2210345
_cod_database_fobs_code 2210345

loop_
_symmetry_equiv_pos_as_xyz
'x, y, z'
'-x, -y, -z'

loop_
_atom_site_type_symbol
_atom_site_label
_atom_site_fract_x
_atom_site_fract_y
_atom_site_fract_z
_atom_site_U_iso_or_equiv
_atom_site_adp_type
_atom_site_calc_flag
_atom_site_refinement_flags
_atom_site_occupancy
_atom_site_disorder_assembly
_atom_site_disorder_group
Rh Rh1 0.37032(4) 0.46648(3) 0.55416(3) 0.01508(9) Uani d . 1 . .
Cl Cl1 0.10287(11) 0.39089(10) 0.64948(10) 0.0260(2) Uani d . 1 . .
N N1 0.4363(4) 0.3120(3) 0.4784(3) 0.0191(7) Uani d . 1 . .
H H1 0.3682 0.2541 0.4946 0.023 Uiso calc R 1 . .
O O1 0.6786(3) 0.3714(3) 0.3713(3) 0.0203(6) Uani d . 1 . .
N N2 0.3325(4) 0.5725(3) 0.4121(3) 0.0181(7) Uani d . 1 . .
H H2 0.2398 0.5769 0.4146 0.022 Uiso calc R 1 . .
O O2 0.5742(3) 0.6331(3) 0.3030(2) 0.0189(6) Uani d . 1 . .
C C1 0.5734(4) 0.2893(4) 0.4061(4) 0.0176(8) Uani d . 1 . .
C C2 0.6154(4) 0.1646(4) 0.3625(4) 0.0192(8) Uani d . 1 . .
C C3 0.5124(5) 0.0951(4) 0.3468(4) 0.0277(10) Uani d . 1 . .
H H3 0.4124 0.1288 0.3624 0.033 Uiso calc R 1 . .
C C4 0.5542(6) -0.0229(4) 0.3084(4) 0.0321(11) Uani d . 1 . .
H H4 0.4835 -0.0689 0.2967 0.039 Uiso calc R 1 . .
C C5 0.6987(6) -0.0732(4) 0.2874(4) 0.0331(11) Uani d . 1 . .
H H5 0.7275 -0.1540 0.2614 0.040 Uiso calc R 1 . .
C C6 0.8008(6) -0.0065(5) 0.3039(5) 0.0405(12) Uani d . 1 . .
H H6 0.8998 -0.0419 0.2903 0.049 Uiso calc R 1 . .
C C7 0.7599(5) 0.1124(5) 0.3403(5) 0.0339(11) Uani d . 1 . .
H H7 0.8319 0.1586 0.3502 0.041 Uiso calc R 1 . .
C C8 0.4356(4) 0.6374(4) 0.3139(3) 0.0167(8) Uani d . 1 . .
C C9 0.3963(5) 0.7187(4) 0.2129(4) 0.0203(8) Uani d . 1 . .
C C10 0.5101(5) 0.7621(4) 0.1015(4) 0.0283(10) Uani d . 1 . .
H H8 0.6120 0.7408 0.0918 0.034 Uiso calc R 1 . .
C C11 0.4777(6) 0.8359(5) 0.0046(4) 0.0375(12) Uani d . 1 . .
H H9 0.5567 0.8629 -0.0719 0.045 Uiso calc R 1 . .
C C12 0.3299(6) 0.8702(5) 0.0191(5) 0.0376(12) Uani d . 1 . .
H H10 0.3074 0.9225 -0.0469 0.045 Uiso calc R 1 . .
C C13 0.2159(6) 0.8288(5) 0.1289(5) 0.0396(12) Uani d . 1 . .
H H11 0.1142 0.8517 0.1388 0.048 Uiso calc R 1 . .
C C14 0.2489(5) 0.7537(5) 0.2252(4) 0.0325(11) Uani d . 1 . .
H H12 0.1693 0.7255 0.3011 0.039 Uiso calc R 1 . .
N N3 0.0000 0.5000 0.0000 0.0356(14) Uani d SD 1 . .
C C15 0.0046(12) 0.3773(8) 0.0946(9) 0.057(4) Uani d PD 0.50 A 1
H H13 0.0772 0.3919 0.1294 0.068 Uiso calc PR 0.50 A 1
H H14 -0.0958 0.3691 0.1614 0.068 Uiso calc PR 0.50 A 1
C C16 0.046(2) 0.2480(13) 0.0549(17) 0.071(5) Uiso d PD 0.50 A 1
H H15 -0.0296 0.2273 0.0269 0.106 Uiso calc PR 0.50 A 1
H H16 0.0490 0.1792 0.1236 0.106 Uiso calc PR 0.50 A 1
H H17 0.1449 0.2535 -0.0116 0.106 Uiso calc PR 0.50 A 1
C C17 -0.0582(11) 0.6097(9) 0.0699(10) 0.060(4) Uani d PD 0.50 A 2
H H18 -0.1630 0.5911 0.1275 0.072 Uiso calc PR 0.50 A 2
H H19 0.0034 0.6100 0.1185 0.072 Uiso calc PR 0.50 A 2
C C18 -0.0557(19) 0.7441(12) -0.0086(15) 0.065(5) Uiso d PD 0.50 A 2
H H20 0.0485 0.7729 -0.0512 0.097 Uiso calc PR 0.50 A 2
H H21 -0.1147 0.8058 0.0425 0.097 Uiso calc PR 0.50 A 2
H H22 -0.0992 0.7410 -0.0683 0.097 Uiso calc PR 0.50 A 2
C C19 0.1474(7) 0.5167(11) -0.1080(6) 0.034(2) Uani d PD 0.50 A 3
H H23 0.1365 0.5885 -0.1730 0.041 Uiso calc PR 0.50 A 3
H H24 0.1743 0.4353 -0.1402 0.041 Uiso calc PR 0.50 A 3
C C20 0.2715(11) 0.5475(12) -0.0728(11) 0.035(3) Uiso d PD 0.50 A 3
H H25 0.2611 0.6391 -0.0648 0.053 Uiso calc PR 0.50 A 3
H H26 0.3695 0.5331 -0.1358 0.053 Uiso calc PR 0.50 A 3
H H27 0.2646 0.4903 0.0049 0.053 Uiso calc PR 0.50 A 3
C C21 -0.1210(8) 0.4695(10) -0.0417(7) 0.033(2) Uani d PD 0.50 A 4
H H28 -0.1350 0.5485 -0.0994 0.040 Uiso calc PR 0.50 A 4
H H29 -0.0793 0.3994 -0.0885 0.040 Uiso calc PR 0.50 A 4
C C22 -0.2754(10) 0.4284(13) 0.0501(11) 0.042(3) Uiso d PD 0.50 A 4
H H30 -0.2656 0.3526 0.1110 0.063 Uiso calc PR 0.50 A 4
H H31 -0.3347 0.4051 0.0086 0.063 Uiso calc PR 0.50 A 4
H H32 -0.3261 0.5009 0.0902 0.063 Uiso calc PR 0.50 A 4
C C23 0.1179(10) 0.3218(7) 0.3713(7) 0.078(2) Uani d . 1 . .
H H33 0.1246 0.3525 0.4398 0.094 Uiso calc R 1 . .
H H34 0.0303 0.3674 0.3547 0.094 Uiso calc R 1 . .
Cl Cl2 0.2822(3) 0.36357(19) 0.24201(18) 0.0765(6) Uani d . 1 . .
Cl Cl3 0.0889(3) 0.1546(2) 0.4131(3) 0.1161(10) Uani d . 1 . .

loop_
_atom_site_aniso_label
_atom_site_aniso_U_11
_atom_site_aniso_U_22
_atom_site_aniso_U_33
_atom_site_aniso_U_12
_atom_site_aniso_U_13
_atom_site_aniso_U_23
Rh1 0.01416(15) 0.01474(15) 0.01295(15) -0.00145(10) -0.00077(11) -0.00366(11)
Cl1 0.0160(5) 0.0292(6) 0.0278(6) -0.0043(4) -0.0028(4) -0.0042(5)
N1 0.0209(17) 0.0157(16) 0.0199(18) -0.0028(14) -0.0057(15) -0.0044(14)
O1 0.0196(14) 0.0187(14) 0.0184(15) -0.0026(11) -0.0006(12) -0.0066(12)
N2 0.0151(16) 0.0203(17) 0.0152(17) -0.0025(13) -0.0026(14) -0.0012(14)
O2 0.0152(14) 0.0216(14) 0.0156(15) -0.0027(11) -0.0019(12) -0.0019(12)
C1 0.020(2) 0.0168(19) 0.0139(19) -0.0016(15) -0.0043(16) -0.0022(15)
C2 0.021(2) 0.0177(19) 0.015(2) 0.0010(16) -0.0036(17) -0.0020(16)
C3 0.031(2) 0.022(2) 0.032(3) 0.0037(18) -0.011(2) -0.0107(19)
C4 0.048(3) 0.021(2) 0.029(3) -0.004(2) -0.015(2) -0.0092(19)
C5 0.053(3) 0.018(2) 0.021(2) 0.002(2) -0.005(2) -0.0065(18)
C6 0.035(3) 0.029(3) 0.051(3) 0.011(2) -0.007(3) -0.017(2)
C7 0.028(2) 0.030(2) 0.041(3) -0.002(2) -0.005(2) -0.016(2)
C8 0.019(2) 0.0171(18) 0.0121(19) 0.0006(15) -0.0024(16) -0.0069(15)
C9 0.025(2) 0.0164(19) 0.021(2) -0.0033(16) -0.0096(18) -0.0034(16)
C10 0.023(2) 0.032(2) 0.021(2) 0.0027(19) -0.0039(19) 0.0023(19)
C11 0.040(3) 0.041(3) 0.019(2) 0.000(2) -0.005(2) 0.005(2)
C12 0.046(3) 0.040(3) 0.027(3) -0.006(2) -0.021(2) 0.010(2)
C13 0.027(3) 0.053(3) 0.033(3) -0.002(2) -0.014(2) 0.006(2)
C14 0.023(2) 0.043(3) 0.024(2) -0.005(2) -0.007(2) 0.006(2)
N3 0.027(3) 0.068(4) 0.012(3) 0.000(3) -0.007(2) -0.011(3)
C15 0.038(6) 0.098(10) 0.028(6) -0.029(7) -0.014(5) 0.011(6)
C17 0.027(6) 0.112(11) 0.046(7) -0.012(6) 0.006(5) -0.058(8)
C19 0.031(5) 0.053(6) 0.012(4) -0.005(5) -0.002(4) -0.004(4)
C21 0.031(5) 0.051(6) 0.016(5) -0.006(4) -0.012(4) 0.003(4)
C23 0.125(7) 0.065(4) 0.075(5) 0.047(5) -0.074(5) -0.033(4)
Cl2 0.1125(16) 0.0715(12) 0.0735(13) 0.0110(11) -0.0680(13) -0.0158(10)
Cl3 0.0816(15) 0.0817(15) 0.212(3) -0.0076(12) -0.0950(19) -0.0082(17)

loop_
_atom_type_symbol
_atom_type_description
_atom_type_scat_dispersion_real
_atom_type_scat_dispersion_imag
_atom_type_scat_source
C C 0.0033 0.0016 'International Tables Vol C Tables 4.2.6.8 and 6.1.1.4'
H H 0.0000 0.0000 'International Tables Vol C Tables 4.2.6.8 and 6.1.1.4'
Cl Cl 0.1484 0.1585 'International Tables Vol C Tables 4.2.6.8 and 6.1.1.4'
N N 0.0061 0.0033 'International Tables Vol C Tables 4.2.6.8 and 6.1.1.4'
O O 0.0106 0.0060 'International Tables Vol C Tables 4.2.6.8 and 6.1.1.4'
Rh Rh -1.1178 0.9187 'International Tables Vol C Tables 4.2.6.8 and 6.1.1.4'

loop_
_geom_angle_atom_site_label_1
_geom_angle_atom_site_label_2
_geom_angle_atom_site_label_3
_geom_angle_site_symmetry_1
_geom_angle_site_symmetry_3
_geom_angle
N2 Rh1 N1 . . 92.59(14)
N2 Rh1 O1 . 2_666 88.52(13)
N1 Rh1 O1 . 2_666 175.04(13)
N2 Rh1 O2 . 2_666 174.83(12)
N1 Rh1 O2 . 2_666 89.13(13)
O1 Rh1 O2 2_666 2_666 89.36(12)
N2 Rh1 Rh1 . 2_666 86.19(10)
N1 Rh1 Rh1 . 2_666 85.50(10)
O1 Rh1 Rh1 2_666 2_666 89.76(8)
O2 Rh1 Rh1 2_666 2_666 89.09(8)
N2 Rh1 Cl1 . . 90.58(10)
N1 Rh1 Cl1 . . 90.66(10)
O1 Rh1 Cl1 2_666 . 94.16(8)
O2 Rh1 Cl1 2_666 . 94.28(8)
Rh1 Rh1 Cl1 2_666 . 174.86(3)
C1 N1 Rh1 . . 124.8(3)
C1 N1 H1 . . 117.6
Rh1 N1 H1 . . 117.6
C1 O1 Rh1 . 2_666 117.5(3)
C8 N2 Rh1 . . 124.9(3)
C8 N2 H2 . . 117.5
Rh1 N2 H2 . . 117.5
C8 O2 Rh1 . 2_666 118.8(2)
O1 C1 N1 . . 122.3(3)
O1 C1 C2 . . 116.8(3)
N1 C1 C2 . . 120.9(3)
C7 C2 C3 . . 118.4(4)
C7 C2 C1 . . 119.5(4)
C3 C2 C1 . . 122.1(4)
C4 C3 C2 . . 120.7(4)
C4 C3 H3 . . 119.6
C2 C3 H3 . . 119.6
C5 C4 C3 . . 119.8(4)
C5 C4 H4 . . 120.1
C3 C4 H4 . . 120.1
C6 C5 C4 . . 120.1(4)
C6 C5 H5 . . 120.0
C4 C5 H5 . . 120.0
C5 C6 C7 . . 120.2(5)
C5 C6 H6 . . 119.9
C7 C6 H6 . . 119.9
C2 C7 C6 . . 120.8(4)
C2 C7 H7 . . 119.6
C6 C7 H7 . . 119.6
O2 C8 N2 . . 120.9(4)
O2 C8 C9 . . 117.7(3)
N2 C8 C9 . . 121.4(4)
C10 C9 C14 . . 118.2(4)
C10 C9 C8 . . 119.4(4)
C14 C9 C8 . . 122.4(4)
C11 C10 C9 . . 121.1(4)
C11 C10 H8 . . 119.5
C9 C10 H8 . . 119.5
C10 C11 C12 . . 119.8(5)
C10 C11 H9 . . 120.1
C12 C11 H9 . . 120.1
C13 C12 C11 . . 119.9(5)
C13 C12 H10 . . 120.0
C11 C12 H10 . . 120.0
C12 C13 C14 . . 120.0(5)
C12 C13 H11 . . 120.0
C14 C13 H11 . . 120.0
C13 C14 C9 . . 121.0(4)
C13 C14 H12 . . 119.5
C9 C14 H12 . . 119.5
C19 N3 C17 . . 118.7(6)
C19 N3 C15 . . 111.1(6)
C17 N3 C15 . . 105.5(6)
C19 N3 C21 . . 108.3(5)
C17 N3 C21 . . 109.0(6)
C15 N3 C21 . . 103.0(5)
C16 C15 N3 . . 118.4(10)
C16 C15 H13 . . 107.7
N3 C15 H13 . . 107.7
C16 C15 H14 . . 107.7
N3 C15 H14 . . 107.7
H13 C15 H14 . . 107.1
C18 C17 N3 . . 114.5(9)
C18 C17 H18 . . 108.6
N3 C17 H18 . . 108.6
C18 C17 H19 . . 108.6
N3 C17 H19 . . 108.6
H18 C17 H19 . . 107.6
C17 C18 H20 . . 109.5
C17 C18 H21 . . 109.5
H20 C18 H21 . . 109.5
C17 C18 H22 . . 109.5
H20 C18 H22 . . 109.5
H21 C18 H22 . . 109.5
N3 C19 C20 . . 110.9(7)
N3 C19 H23 . . 109.5
C20 C19 H23 . . 109.5
N3 C19 H24 . . 109.5
C20 C19 H24 . . 109.5
H23 C19 H24 . . 108.0
C22 C21 N3 . . 120.5(7)
C22 C21 H28 . . 107.2
N3 C21 H28 . . 107.2
C22 C21 H29 . . 107.2
N3 C21 H29 . . 107.2
H28 C21 H29 . . 106.8
Cl3 C23 Cl2 . . 112.5(4)
Cl3 C23 H33 . . 109.1
Cl2 C23 H33 . . 109.1
Cl3 C23 H34 . . 109.1
Cl2 C23 H34 . . 109.1
H33 C23 H34 . . 107.8

loop_
_geom_bond_atom_site_label_1
_geom_bond_atom_site_label_2
_geom_bond_site_symmetry_2
_geom_bond_distance
_geom_bond_publ_flag
Rh1 Rh1 2_666 2.4266(13) y
Rh1 Cl1 . 2.5167(16) y
Rh1 O1 2_666 2.038(3) y
Rh1 O2 2_666 2.043(3) y
Rh1 N1 . 1.975(3) y
Rh1 N2 . 1.970(3) y
N1 C1 . 1.303(5) ?
N1 H1 . 0.8800 ?
O1 C1 . 1.283(4) ?
N2 C8 . 1.317(5) ?
N2 H2 . 0.8800 ?
O2 C8 . 1.288(5) ?
C1 C2 . 1.483(5) ?
C2 C7 . 1.385(6) ?
C2 C3 . 1.391(6) ?
C3 C4 . 1.388(6) ?
C3 H3 . 0.9500 ?
C4 C5 . 1.381(7) ?
C4 H4 . 0.9500 ?
C5 C6 . 1.370(7) ?
C5 H5 . 0.9500 ?
C6 C7 . 1.387(6) ?
C6 H6 . 0.9500 ?
C7 H7 . 0.9500 ?
C8 C9 . 1.481(6) ?
C9 C10 . 1.385(6) ?
C9 C14 . 1.386(6) ?
C10 C11 . 1.381(6) ?
C10 H8 . 0.9500 ?
C11 C12 . 1.382(7) ?
C11 H9 . 0.9500 ?
C12 C13 . 1.372(7) ?
C12 H10 . 0.9500 ?
C13 C14 . 1.381(6) ?
C13 H11 . 0.9500 ?
C14 H12 . 0.9500 ?
N3 C19 . 1.508(6) ?
N3 C17 . 1.519(6) ?
N3 C15 . 1.527(6) ?
N3 C21 . 1.533(5) ?
C15 C16 . 1.507(8) ?
C15 H13 . 0.9900 ?
C15 H14 . 0.9900 ?
C16 H15 . 0.9800 ?
C16 H16 . 0.9800 ?
C16 H17 . 0.9800 ?
C17 C18 . 1.508(8) ?
C17 H18 . 0.9900 ?
C17 H19 . 0.9900 ?
C18 H20 . 0.9800 ?
C18 H21 . 0.9800 ?
C18 H22 . 0.9800 ?
C19 C20 . 1.509(8) ?
C19 H23 . 0.9900 ?
C19 H24 . 0.9900 ?
C20 H25 . 0.9800 ?
C20 H26 . 0.9800 ?
C20 H27 . 0.9800 ?
C21 C22 . 1.509(8) ?
C21 H28 . 0.9900 ?
C21 H29 . 0.9900 ?
C22 H30 . 0.9800 ?
C22 H31 . 0.9800 ?
C22 H32 . 0.9800 ?
C23 Cl3 . 1.735(7) ?
C23 Cl2 . 1.754(9) ?
C23 H33 . 0.9900 ?
C23 H34 . 0.9900 ?

loop_
_geom_torsion_atom_site_label_1
_geom_torsion_atom_site_label_2
_geom_torsion_atom_site_label_3
_geom_torsion_atom_site_label_4
_geom_torsion_site_symmetry_1
_geom_torsion
N2 Rh1 N1 C1 . 86.7(3)
O2 Rh1 N1 C1 2_666 -88.4(3)
Rh1 Rh1 N1 C1 2_666 0.7(3)
Cl1 Rh1 N1 C1 . 177.3(3)
N1 Rh1 N2 C8 . -84.1(3)
O1 Rh1 N2 C8 2_666 91.0(3)
Rh1 Rh1 N2 C8 2_666 1.2(3)
Cl1 Rh1 N2 C8 . -174.8(3)
Rh1 O1 C1 N1 2_666 5.7(5)
Rh1 O1 C1 C2 2_666 -172.9(3)
Rh1 N1 C1 O1 . -4.2(6)
Rh1 N1 C1 C2 . 174.3(3)
O1 C1 C2 C7 . 30.6(6)
N1 C1 C2 C7 . -148.1(4)
O1 C1 C2 C3 . -151.6(4)
N1 C1 C2 C3 . 29.8(6)
C7 C2 C3 C4 . -0.7(7)
C1 C2 C3 C4 . -178.5(4)
C2 C3 C4 C5 . 1.0(7)
C3 C4 C5 C6 . -0.2(7)
C4 C5 C6 C7 . -0.8(8)
C3 C2 C7 C6 . -0.3(7)
C1 C2 C7 C6 . 177.6(4)
C5 C6 C7 C2 . 1.1(8)
Rh1 O2 C8 N2 2_666 -4.0(5)
Rh1 O2 C8 C9 2_666 175.3(2)
Rh1 N2 C8 O2 . 1.5(5)
Rh1 N2 C8 C9 . -177.8(3)
O2 C8 C9 C10 . 14.5(5)
N2 C8 C9 C10 . -166.2(4)
O2 C8 C9 C14 . -165.5(4)
N2 C8 C9 C14 . 13.9(6)
C14 C9 C10 C11 . -1.3(7)
C8 C9 C10 C11 . 178.7(4)
C9 C10 C11 C12 . 1.7(7)
C10 C11 C12 C13 . -1.3(8)
C11 C12 C13 C14 . 0.6(8)
C12 C13 C14 C9 . -0.2(8)
C10 C9 C14 C13 . 0.6(7)
C8 C9 C14 C13 . -179.5(4)
C19 N3 C15 C16 . -55.1(12)
C17 N3 C15 C16 . 174.9(10)
C21 N3 C15 C16 . 60.7(11)
C19 N3 C17 C18 . 48.2(11)
C15 N3 C17 C18 . 173.6(10)
C21 N3 C17 C18 . -76.4(10)
C17 N3 C19 C20 . 54.9(10)
C15 N3 C19 C20 . -67.7(10)
C21 N3 C19 C20 . 179.8(8)
C19 N3 C21 C22 . 171.0(9)
C17 N3 C21 C22 . -58.5(11)
C15 N3 C21 C22 . 53.2(11)
